data_4077366
loop_
_publ_author_name
'Tsubomura, Taro'
'Tanihata, Takayuki'
'Yamakawa, Tetsuya'
'Ohmi, Rakuko'
'Tamane, Tsuyoshi'
'Higuchi, Akon'
'Katoh, Akira'
'Sakai, Ken'

_publ_section_title
;
 Synthesis and Structure of New Binuclear Organopalladium Macrocyclic
 Complexes
;
_journal_issue 18
_journal_name_full Organometallics
_journal_page_first 3833
_journal_paper_doi 10.1021/om0103862
_journal_volume 20
_journal_year 2001
_chemical_formula_moiety 'C26 H38 Br2 N4 Pd2 '
_chemical_formula_sum 'C26 H38 Br2 N4 Pd2'
_chemical_formula_weight 779.22
_space_group_IT_number 14
_symmetry_cell_setting monoclinic
_symmetry_Int_Tables_number 14
_symmetry_space_group_name_Hall '-P 2yab'
_symmetry_space_group_name_H-M 'P 1 21/a 1'
_cell_angle_alpha 90
_cell_angle_beta 104.77(4)
_cell_angle_gamma 90
_cell_formula_units_Z 2
_cell_length_a 16.545(7)
_cell_length_b 10.210(3)
_cell_length_c 8.428(3)
_cell_measurement_reflns_used 25
_cell_measurement_temperature 296.2
_cell_measurement_theta_max 14.9
_cell_measurement_theta_min 14.2
_cell_volume 1376.7(9)
_computing_cell_refinement 'MSC/AFC Diffractometer Control'
_computing_data_collection 'MSC/AFC Diffractometer Control'
_computing_data_reduction 'teXsan Ver. 1.11'
_computing_publication_material 'teXsan Ver. 1.11'
_computing_structure_refinement 'teXsan Ver. 1.10'
_computing_structure_solution SIR92
_diffrn_measured_fraction_theta_full 1.0503
_diffrn_measured_fraction_theta_max 1.0503
_diffrn_measurement_device_type 'Rigaku AFC5S'
_diffrn_measurement_method \w-2\q
_diffrn_radiation_type 'Mo K\a'
_diffrn_radiation_wavelength 0.7107
_diffrn_reflns_av_R_equivalents 0.082
_diffrn_reflns_limit_h_max 22
_diffrn_reflns_limit_h_min -23
_diffrn_reflns_limit_k_max 14
_diffrn_reflns_limit_k_min -14
_diffrn_reflns_limit_l_max 11
_diffrn_reflns_limit_l_min 0
_diffrn_reflns_number 8300
_diffrn_reflns_theta_full 29.99
_diffrn_reflns_theta_max 29.99
_diffrn_standards_decay_% 3.67
_diffrn_standards_interval_count 150
_diffrn_standards_number 3
_exptl_absorpt_coefficient_mu 4.241
_exptl_absorpt_correction_T_max 0.999
_exptl_absorpt_correction_T_min 0.768
_exptl_absorpt_correction_type psi-scan
_exptl_absorpt_process_details '(North, Phillips & Mathews, 1968)'
_exptl_crystal_colour pale
_exptl_crystal_density_diffrn 1.880
_exptl_crystal_density_method 'not measured'
_exptl_crystal_description prismatic
_exptl_crystal_size_max 0.300
_exptl_crystal_size_mid 0.200
_exptl_crystal_size_min 0.100
_refine_diff_density_max 1.62
_refine_diff_density_min -1.85
_refine_ls_extinction_method none
_refine_ls_goodness_of_fit_ref 0.975
_refine_ls_hydrogen_treatment noref
_refine_ls_number_parameters 154
_refine_ls_number_reflns 4010
_refine_ls_R_factor_gt 0.0439
_refine_ls_shift/su_max 0.0089
_refine_ls_structure_factor_coef Fsqd
_refine_ls_weighting_details 'w = 1/[\s^2^(Fo^2^) + (0.04000(Max(Fo^2^,0) + 2Fc^2^)/3)^2^]'
_refine_ls_weighting_scheme calc
_refine_ls_wR_factor_ref 0.1027
_reflns_number_gt 2282
_reflns_number_total 4215
_reflns_threshold_expression F^2^>2.0\s(F^2^)
_cod_data_source_file om0103862.cif
_cod_data_source_block '[PdBr2L]_Z-shape'
_cod_original_cell_volume 1376.6(9)
_cod_original_formula_sum 'C26 H38 Br2 N4 Pd2 '
_cod_database_code 4077366

loop_
_symmetry_equiv_pos_as_xyz
x,y,z
1/2-x,1/2+y,-z
-x,-y,-z
1/2+x,1/2-y,z

loop_
_atom_site_label
_atom_site_type_symbol
_atom_site_fract_x
_atom_site_fract_y
_atom_site_fract_z
_atom_site_U_iso_or_equiv
_atom_site_adp_type
_atom_site_occupancy
_atom_site_calc_flag
Pd1 Pd 0.89406(3) 0.16278(4) 0.98913(5) 0.02697(10) Uani 1.00 d
Br1 Br 1.01793(4) 0.23923(7) 1.22158(8) 0.0500(2) Uani 1.00 d
N1 N 0.9180(3) 0.2632(4) 0.7842(5) 0.029(1) Uani 1.00 d
N2 N 0.8391(3) 0.0406(4) 1.1367(5) 0.031(1) Uani 1.00 d
C1 C 0.8353(4) 0.2879(5) 0.6631(7) 0.036(2) Uani 1.00 d
C2 C 0.7732(3) 0.1862(5) 0.6793(7) 0.033(1) Uani 1.00 d
C3 C 0.6957(3) 0.1629(6) 0.5699(7) 0.041(2) Uani 1.00 d
C4 C 0.6422(3) 0.0729(7) 0.6107(8) 0.046(2) Uani 1.00 d
C5 C 0.6625(3) 0.0032(6) 0.7551(8) 0.044(2) Uani 1.00 d
C6 C 0.7400(3) 0.0261(5) 0.8664(7) 0.036(2) Uani 1.00 d
C7 C 0.7750(3) -0.0448(6) 1.0253(7) 0.038(2) Uani 1.00 d
C8 C 0.7938(3) 0.1169(5) 0.8269(6) 0.031(1) Uani 1.00 d
C9 C 0.9000(3) -0.0405(6) 1.2580(6) 0.037(2) Uani 1.00 d
C10 C 0.9516(4) -0.1281(6) 1.1764(7) 0.040(2) Uani 1.00 d
C11 C 0.9690(3) 0.1749(5) 0.7066(6) 0.033(1) Uani 1.00 d
C12 C 0.7966(4) 0.1286(6) 1.2294(8) 0.048(2) Uani 1.00 d
C13 C 0.9613(4) 0.3895(5) 0.8250(7) 0.041(2) Uani 1.00 d
H1 H 0.8430 0.2915 0.5523 0.0363 Uiso 1.00 calc
H2 H 0.8150 0.3754 0.6823 0.0363 Uiso 1.00 calc
H3 H 0.6801 0.2093 0.4635 0.0489 Uiso 1.00 calc
H4 H 0.5877 0.0576 0.5326 0.0503 Uiso 1.00 calc
H5 H 0.6230 -0.0647 0.7795 0.0497 Uiso 1.00 calc
H6 H 0.8006 -0.1255 1.0094 0.0433 Uiso 1.00 calc
H7 H 0.7304 -0.0659 1.0787 0.0433 Uiso 1.00 calc
H8 H 0.9381 0.0159 1.3365 0.0384 Uiso 1.00 calc
H9 H 0.8716 -0.0937 1.3214 0.0384 Uiso 1.00 calc
H10 H 0.9136 -0.1835 1.0986 0.0402 Uiso 1.00 calc
H11 H 0.9803 -0.0742 1.1145 0.0402 Uiso 1.00 calc
H12 H 0.9368 0.0947 0.6706 0.0362 Uiso 1.00 calc
H13 H 0.9761 0.2147 0.6057 0.0362 Uiso 1.00 calc
H14 H 0.8355 0.1871 1.3024 0.0479 Uiso 1.00 calc
H15 H 0.7675 0.0815 1.2976 0.0479 Uiso 1.00 calc
H16 H 0.7558 0.1841 1.1578 0.0479 Uiso 1.00 calc
H17 H 0.9276 0.4500 0.8725 0.0412 Uiso 1.00 calc
H18 H 0.9700 0.4334 0.7294 0.0412 Uiso 1.00 calc
H19 H 1.0139 0.3814 0.9029 0.0412 Uiso 1.00 calc

loop_
_atom_site_aniso_label
_atom_site_aniso_U_11
_atom_site_aniso_U_22
_atom_site_aniso_U_33
_atom_site_aniso_U_12
_atom_site_aniso_U_13
_atom_site_aniso_U_23
Pd1 0.0281(2) 0.0273(2) 0.0244(2) -0.0030(2) 0.0045(1) -0.0009(2)
Br1 0.0496(4) 0.0509(4) 0.0402(3) -0.0122(3) -0.0056(3) -0.0058(3)
N1 0.035(3) 0.023(2) 0.028(2) 0.002(2) 0.006(2) 0.003(2)
N2 0.035(2) 0.030(3) 0.030(2) 0.001(2) 0.011(2) 0.001(2)
C1 0.041(3) 0.034(3) 0.030(3) 0.010(3) 0.005(2) 0.006(2)
C2 0.029(3) 0.034(3) 0.032(3) 0.008(2) 0.000(2) -0.008(2)
C3 0.032(3) 0.054(4) 0.033(3) 0.013(3) -0.001(2) -0.009(3)
C4 0.022(3) 0.058(4) 0.051(4) 0.006(3) -0.006(3) -0.018(3)
C5 0.026(3) 0.044(4) 0.059(4) -0.004(3) 0.008(3) -0.017(3)
C6 0.033(3) 0.032(3) 0.043(3) -0.001(2) 0.012(3) -0.006(3)
C7 0.029(3) 0.035(3) 0.051(4) -0.005(2) 0.010(3) 0.006(3)
C8 0.024(3) 0.038(3) 0.030(3) -0.001(2) 0.004(2) -0.007(2)
C9 0.041(3) 0.044(4) 0.027(3) 0.001(3) 0.013(2) 0.006(3)
C10 0.039(3) 0.047(4) 0.034(3) 0.005(3) 0.012(3) -0.003(3)
C11 0.043(3) 0.032(3) 0.027(3) 0.003(3) 0.012(2) 0.004(2)
C12 0.056(4) 0.046(4) 0.053(4) 0.015(3) 0.036(3) 0.001(3)
C13 0.046(4) 0.027(3) 0.048(4) -0.005(3) 0.013(3) 0.005(3)

loop_
_atom_type_symbol
_atom_type_description
_atom_type_scat_dispersion_real
_atom_type_scat_dispersion_imag
_atom_type_scat_source
C C 0.003 0.002
;International Tables for Crystallography
(1992, Vol. C, Tables 4.2.6.8 and 6.1.1.1)
;
H H 0.000 0.000
;International Tables for Crystallography
(1992, Vol. C, Table 6.1.1.2)
;
N N 0.006 0.003
;International Tables for Crystallography
(1992, Vol. C, Tables 4.2.6.8 and 6.1.1.1)
;
Pd Pd -0.999 1.007
;International Tables for Crystallography
(1992, Vol. C, Tables 4.2.6.8 and 6.1.1.1)
;
Br Br -0.290 2.459
;International Tables for Crystallography
(1992, Vol. C, Tables 4.2.6.8 and 6.1.1.1)
;

loop_
_geom_angle_atom_site_label_1
_geom_angle_atom_site_label_2
_geom_angle_atom_site_label_3
_geom_angle
_geom_angle_site_symmetry_1
_geom_angle_site_symmetry_3
_geom_angle_publ_flag
BR1 PD1 N1 101.2(1) . . yes
BR1 PD1 N2 96.3(1) . . yes
BR1 PD1 C8 173.7(2) . . yes
N1 PD1 N2 162.5(2) . . yes
N1 PD1 C8 81.1(2) . . yes
N2 PD1 C8 81.5(2) . . yes
PD1 N1 C1 107.7(3) . . yes
PD1 N1 C11 107.9(3) . . yes
PD1 N1 C13 114.3(3) . . yes
C1 N1 C11 108.8(4) . . yes
C1 N1 C13 108.4(4) . . yes
C11 N1 C13 109.6(4) . . yes
PD1 N2 C7 108.3(3) . . yes
PD1 N2 C9 114.4(3) . . yes
PD1 N2 C12 106.6(3) . . yes
C7 N2 C9 110.6(4) . . yes
C7 N2 C12 109.0(4) . . yes
C9 N2 C12 107.7(4) . . yes
N1 C1 C2 110.5(4) . . yes
N1 C1 H1 109.6 . . no
N1 C1 H2 109.3 . . no
C2 C1 H1 112.1 . . no
C2 C1 H2 110.3 . . no
H1 C1 H2 104.9 . . no
C1 C2 C3 126.6(5) . . yes
C1 C2 C8 114.6(5) . . yes
C3 C2 C8 118.5(5) . . yes
C2 C3 C4 119.3(5) . . yes
C2 C3 H3 120.1 . . no
C4 C3 H3 120.6 . . no
C3 C4 C5 122.5(5) . . yes
C3 C4 H4 118.5 . . no
C5 C4 H4 119.0 . . no
C4 C5 C6 118.7(6) . . yes
C4 C5 H5 120.7 . . no
C6 C5 H5 120.5 . . no
C5 C6 C7 126.5(5) . . yes
C5 C6 C8 119.1(5) . . yes
C7 C6 C8 114.3(5) . . yes
N2 C7 C6 109.1(4) . . yes
N2 C7 H6 108.7 . . no
N2 C7 H7 109.6 . . no
C6 C7 H6 112.1 . . no
C6 C7 H7 110.5 . . no
H6 C7 H7 106.8 . . no
PD1 C8 C2 118.8(4) . . yes
PD1 C8 C6 119.0(4) . . yes
C2 C8 C6 121.9(5) . . yes
N2 C9 C10 112.1(4) . . yes
N2 C9 H8 110.1 . . no
N2 C9 H9 110.8 . . no
C10 C9 H8 108.2 . . no
C10 C9 H9 109.2 . . no
H8 C9 H9 106.2 . . no
C9 C10 C11 112.8(5) . 3_757 yes
C9 C10 H10 107.9 . . no
C9 C10 H11 108.7 . . no
C11 C10 H10 124.6 3_757 . no
C11 C10 H11 94.0 3_757 . no
H10 C10 H11 107.0 . . no
N1 C11 C10 113.6(4) . 3_757 yes
N1 C11 H12 108.4 . . no
N1 C11 H13 109.7 . . no
C10 C11 H12 104.6 3_757 . no
C10 C11 H13 115.1 3_757 . no
H12 C11 H13 104.8 . . no
N2 C12 H14 112.2 . . no
N2 C12 H15 112.8 . . no
N2 C12 H16 112.1 . . no
H14 C12 H15 106.2 . . no
H14 C12 H16 106.2 . . no
H15 C12 H16 106.8 . . no
N1 C13 H17 110.7 . . no
N1 C13 H18 112.3 . . no
N1 C13 H19 112.9 . . no
H17 C13 H18 105.6 . . no
H17 C13 H19 106.7 . . no
H18 C13 H19 108.2 . . no

loop_
_geom_bond_atom_site_label_1
_geom_bond_atom_site_label_2
_geom_bond_distance
_geom_bond_site_symmetry_2
_geom_bond_publ_flag
PD1 BR1 2.5691(9) . yes
PD1 N1 2.131(4) . yes
PD1 N2 2.122(4) . yes
PD1 C8 1.919(5) . yes
N1 C1 1.506(7) . yes
N1 C11 1.494(7) . yes
N1 C13 1.473(7) . yes
N2 C7 1.503(7) . yes
N2 C9 1.490(6) . yes
N2 C12 1.481(7) . yes
C1 C2 1.491(8) . yes
C1 H1 0.975 . no
C1 H2 0.982 . no
C2 C3 1.396(7) . yes
C2 C8 1.396(7) . yes
C3 C4 1.379(9) . yes
C3 H3 0.989 . no
C4 C5 1.376(9) . yes
C4 H4 0.983 . no
C5 C6 1.402(7) . yes
C5 H5 1.009 . no
C6 C7 1.503(8) . yes
C6 C8 1.384(7) . yes
C7 H6 0.952 . no
C7 H7 0.980 . no
C9 C10 1.518(8) . yes
C9 H8 0.976 . no
C9 H9 0.964 . no
C10 C11 1.505(8) 3_757 yes
C10 H10 0.968 . no
C10 H11 0.962 . no
C11 H12 0.982 . no
C11 H13 0.976 . no
C12 H14 0.974 . no
C12 H15 0.966 . no
C12 H16 0.966 . no
C13 H17 0.983 . no
C13 H18 0.964 . no
C13 H19 0.950 . no

loop_
_geom_contact_atom_site_label_1
_geom_contact_atom_site_label_2
_geom_contact_distance
PD1 BR1 2.5691(9)

loop_
_geom_torsion_atom_site_label_1
_geom_torsion_atom_site_label_2
_geom_torsion_atom_site_label_3
_geom_torsion_atom_site_label_4
_geom_torsion
_geom_torsion_site_symmetry_2
_geom_torsion_site_symmetry_3
_geom_torsion_site_symmetry_4
_geom_torsion_publ_flag
PD1 N1 C1 C2 -27.6(5) . . . yes
PD1 N1 C11 C10 -55.4(5) . . 3_757 yes
PD1 N2 C7 C6 -29.1(5) . . . yes
PD1 N2 C9 C10 -57.8(5) . . . yes
PD1 C8 C2 C1 1.9(6) . . . yes
PD1 C8 C2 C3 -172.7(4) . . . yes
PD1 C8 C6 C5 172.9(4) . . . yes
PD1 C8 C6 C7 -10.5(6) . . . yes
BR1 PD1 N1 C1 -151.0(3) . . . yes
BR1 PD1 N1 C11 91.7(3) . . . yes
BR1 PD1 N1 C13 -30.5(4) . . . yes
BR1 PD1 N2 C7 -166.4(3) . . . yes
BR1 PD1 N2 C9 -42.5(3) . . . yes
BR1 PD1 N2 C12 76.4(3) . . . yes
BR1 PD1 C8 C2 97(1) . . . yes
BR1 PD1 C8 C6 -75(1) . . . yes
N1 PD1 N2 C7 11.9(7) . . . yes
N1 PD1 N2 C9 135.8(5) . . . yes
N1 PD1 N2 C12 -105.3(6) . . . yes
N1 PD1 C8 C2 -14.5(4) . . . yes
N1 PD1 C8 C6 172.1(5) . . . yes
N1 C1 C2 C3 -167.5(5) . . . yes
N1 C1 C2 C8 18.4(6) . . . yes
N1 C11 C10 C9 -179.0(5) . 3_757 3_757 yes
N2 PD1 N1 C1 30.7(7) . . . yes
N2 PD1 N1 C11 -86.6(6) . . . yes
N2 PD1 N1 C13 151.2(5) . . . yes
N2 PD1 C8 C2 167.9(4) . . . yes
N2 PD1 C8 C6 -5.5(4) . . . yes
N2 C7 C6 C5 -157.0(5) . . . yes
N2 C7 C6 C8 26.7(6) . . . yes
N2 C9 C10 C11 160.3(5) . . 3_757 yes
C1 N1 PD1 C8 23.0(3) . . . yes
C1 N1 C11 C10 -172.0(4) . . 3_757 yes
C1 C2 C3 C4 -173.9(5) . . . yes
C1 C2 C8 C6 175.1(5) . . . yes
C2 C1 N1 C11 89.1(5) . . . yes
C2 C1 N1 C13 -151.8(5) . . . yes
C2 C3 C4 C5 -0.8(9) . . . yes
C2 C8 C6 C5 -0.2(8) . . . yes
C2 C8 C6 C7 176.3(5) . . . yes
C3 C2 C8 C6 0.5(8) . . . yes
C3 C4 C5 C6 1.1(9) . . . yes
C4 C3 C2 C8 0.0(8) . . . yes
C4 C5 C6 C7 -176.6(5) . . . yes
C4 C5 C6 C8 -0.5(8) . . . yes
C6 C7 N2 C9 -155.3(4) . . . yes
C6 C7 N2 C12 86.5(5) . . . yes
C7 N2 PD1 C8 19.6(3) . . . yes
C7 N2 C9 C10 64.9(6) . . . yes
C8 PD1 N1 C11 -94.3(3) . . . yes
C8 PD1 N1 C13 143.5(4) . . . yes
C8 PD1 N2 C9 143.5(4) . . . yes
C8 PD1 N2 C12 -97.6(4) . . . yes
C10 C9 N2 C12 -176.0(5) . . . yes
C10 C11 N1 C13 -69.7(6) 3_757 3_757 3_757 yes
C10 C11 N1 C13 -69.7(6) 3_757 3_757 3_757 yes
